data_7719310
loop_
_publ_author_name
'Wang, Bishu'
'Zhong, Huishan'
'Huo, Jiawen'
'Wang, Tao'
'Wu, Fenglin'
'Du, Kejie'
'Feng, Tao'
'Wang, Jinquan'

_publ_section_title
;
 A copper complex with a thiazole-modified tridentate ligand: synthesis,
 structural characterization, and anticancer activity in B16-F10 melanoma
 cells.
;
_journal_issue 37
_journal_name_full 'Dalton transactions (Cambridge, England : 2003)'
_journal_page_first 14079
_journal_page_last 14092
_journal_paper_doi 10.1039/d5dt01235j
_journal_volume 54
_journal_year 2025
_chemical_formula_moiety 'C18 H11 Br Cl2 Cu N4 S, H2 O'
_chemical_formula_sum 'C18 H13 Br Cl2 Cu N4 O S'
_chemical_formula_weight 547.73
_space_group_crystal_system triclinic
_space_group_IT_number 2
_space_group_name_Hall '-P 1'
_space_group_name_H-M_alt 'P -1'
_atom_sites_solution_hydrogens mixed
_atom_sites_solution_primary iterative
_audit_creation_date 2025-05-14
_audit_creation_method
;
Olex2 1.5
(compiled 2024.02.16 svn.r378c4104 for OlexSys, GUI svn.r6928)
;
_audit_update_record
;
2025-05-14 deposited with the CCDC.	2025-08-15 downloaded from the CCDC.
;
_cell_angle_alpha 69.332(3)
_cell_angle_beta 89.841(3)
_cell_angle_gamma 83.298(3)
_cell_formula_units_Z 2
_cell_length_a 7.984(2)
_cell_length_b 10.929(3)
_cell_length_c 12.110(4)
_cell_measurement_reflns_used 4787
_cell_measurement_temperature 296.15
_cell_measurement_theta_max 27.492
_cell_measurement_theta_min 2.571
_cell_volume 981.1(5)
_computing_cell_refinement 'SAINT v8.34A (Bruker, 2013)'
_computing_data_reduction 'SAINT v8.34A (Bruker, 2013)'
_computing_molecular_graphics 'Olex2 1.5 (Dolomanov et al., 2009)'
_computing_publication_material 'Olex2 1.5 (Dolomanov et al., 2009)'
_computing_structure_refinement 'SHELXL 2018/3 (Sheldrick, 2015)'
_computing_structure_solution 'olex2.solve 1.5 (Bourhis et al., 2015)'
_diffrn_ambient_temperature 296.15
_diffrn_measured_fraction_theta_full 0.997
_diffrn_measured_fraction_theta_max 0.964
_diffrn_measurement_device_type 'Bruker APEX-II CCD'
_diffrn_radiation_type MoK\a
_diffrn_radiation_wavelength 0.71073
_diffrn_reflns_av_R_equivalents 0.0224
_diffrn_reflns_av_unetI/netI 0.0276
_diffrn_reflns_Laue_measured_fraction_full 0.997
_diffrn_reflns_Laue_measured_fraction_max 0.964
_diffrn_reflns_limit_h_max 10
_diffrn_reflns_limit_h_min -10
_diffrn_reflns_limit_k_max 13
_diffrn_reflns_limit_k_min -13
_diffrn_reflns_limit_l_max 15
_diffrn_reflns_limit_l_min -15
_diffrn_reflns_number 11091
_diffrn_reflns_point_group_measured_fraction_full 0.997
_diffrn_reflns_point_group_measured_fraction_max 0.964
_diffrn_reflns_theta_full 25.242
_diffrn_reflns_theta_max 27.525
_diffrn_reflns_theta_min 1.799
_diffrn_source_current 30.0
_diffrn_source_power 1.5
_diffrn_source_voltage 50.0
_exptl_absorpt_coefficient_mu 3.545
_exptl_absorpt_correction_T_max 0.7456
_exptl_absorpt_correction_T_min 0.5434
_exptl_absorpt_correction_type multi-scan
_exptl_absorpt_process_details
;
SADABS-2014/5 (Bruker,2014/5) was used for absorption correction.
wR2(int) was 0.0950 before and 0.0321 after correction.
The Ratio of minimum to maximum transmission is 0.7288.
The \l/2 correction factor is 0.00150.
;
_exptl_crystal_colour 'clear greenish green'
_exptl_crystal_colour_lustre clear
_exptl_crystal_colour_modifier greenish
_exptl_crystal_colour_primary green
_exptl_crystal_density_diffrn 1.854
_exptl_crystal_description block
_exptl_crystal_F_000 542
_refine_diff_density_max 0.384
_refine_diff_density_min -0.454
_refine_diff_density_rms 0.087
_refine_ls_extinction_method none
_refine_ls_goodness_of_fit_ref 1.073
_refine_ls_hydrogen_treatment mixed
_refine_ls_matrix_type full
_refine_ls_number_parameters 264
_refine_ls_number_reflns 4364
_refine_ls_number_restraints 0
_refine_ls_restrained_S_all 1.073
_refine_ls_R_factor_all 0.0375
_refine_ls_R_factor_gt 0.0290
_refine_ls_shift/su_max 0.001
_refine_ls_shift/su_mean 0.000
_refine_ls_structure_factor_coef Fsqd
_refine_ls_weighting_details 'w=1/[\s^2^(Fo^2^)+(0.0385P)^2^+0.2424P] where P=(Fo^2^+2Fc^2^)/3'
_refine_ls_weighting_scheme calc
_refine_ls_wR_factor_gt 0.0728
_refine_ls_wR_factor_ref 0.0762
_reflns_Friedel_coverage 0.000
_reflns_number_gt 3582
_reflns_number_total 4364
_reflns_threshold_expression 'I > 2\s(I)'
_cod_data_source_file d5dt01235j2.cif
_cod_data_source_block 2303313_0m
_cod_depositor_comments 'Adding full bibliography for 7719310.cif.'
_cod_original_cell_volume 981.2(5)
_cod_database_code 7719310
_shelx_shelxl_version_number 2018/3
_shelx_space_group_comment
;
The symmetry employed for this shelxl refinement is uniquely defined
by the following loop, which should always be used as a source of
symmetry information in preference to the above space-group names.
They are only intended as comments.
;
_olex2_refinement_description
;
1. Fixed Uiso
 At 1.2 times of:
  All C(H) groups
 At 1.5 times of:
  All O(H,H) groups
2.a Free rotating group:
 O1(H1A,H1B)
2.b Aromatic/amide H refined with riding coordinates:
 C1(H1), C2(H2), C3(H3), C4(H4), C7(H7), C9(H9), C14(H14), C15(H15), C19(H19)
;
_olex2_submission_special_instructions 'No special instructions were received'

loop_
_space_group_symop_operation_xyz
'x, y, z'
'-x, -y, -z'

loop_
_atom_site_label
_atom_site_type_symbol
_atom_site_fract_x
_atom_site_fract_y
_atom_site_fract_z
_atom_site_U_iso_or_equiv
_atom_site_adp_type
_atom_site_occupancy
_atom_site_site_symmetry_order
_atom_site_calc_flag
_atom_site_refinement_flags_posn
_atom_site_refinement_flags_adp
_atom_site_refinement_flags_occupancy
_atom_site_disorder_assembly
_atom_site_disorder_group
Br1 Br 0.21572(3) 0.24316(3) 1.04703(2) 0.04804(10) Uani 1 1 d . . . . .
Cu1 Cu -0.54776(3) 0.85550(3) 0.43245(3) 0.03067(9) Uani 1 1 d . . . . .
Cl1 Cl -0.65227(8) 0.67287(6) 0.38236(6) 0.03883(15) Uani 1 1 d . . . . .
Cl2 Cl -0.74125(8) 1.02771(6) 0.34160(6) 0.04557(17) Uani 1 1 d . . . . .
S1 S 0.25892(7) 0.46710(6) 0.67436(5) 0.03273(14) Uani 1 1 d . . . . .
N1 N -0.6395(2) 0.80336(19) 0.59839(18) 0.0310(4) Uani 1 1 d . . . . .
N2 N -0.3484(2) 0.75232(18) 0.52729(17) 0.0281(4) Uani 1 1 d . . . . .
N3 N -0.3673(2) 0.89508(19) 0.30950(17) 0.0320(4) Uani 1 1 d . . . . .
N4 N 0.0495(2) 0.4264(2) 0.84114(17) 0.0317(4) Uani 1 1 d . . . . .
C1 C -0.7946(3) 0.8387(3) 0.6281(2) 0.0377(6) Uani 1 1 d . . . . .
H1 H -0.869601 0.897245 0.569432 0.045 Uiso 1 1 calc R U . . .
C2 C -0.8471(3) 0.7916(3) 0.7423(3) 0.0429(6) Uani 1 1 d . . . . .
H2 H -0.955967 0.817271 0.759957 0.051 Uiso 1 1 calc R U . . .
C3 C -0.7364(3) 0.7060(3) 0.8300(2) 0.0453(7) Uani 1 1 d . . . . .
H3 H -0.769055 0.674069 0.907773 0.054 Uiso 1 1 calc R U . . .
C4 C -0.5754(3) 0.6678(3) 0.8009(2) 0.0382(6) Uani 1 1 d . . . . .
H4 H -0.499124 0.609393 0.858720 0.046 Uiso 1 1 calc R U . . .
C5 C -0.5304(3) 0.7178(2) 0.6853(2) 0.0298(5) Uani 1 1 d . . . . .
C6 C -0.3630(3) 0.6862(2) 0.6422(2) 0.0284(5) Uani 1 1 d . . . . .
C7 C -0.2301(3) 0.6016(2) 0.7098(2) 0.0307(5) Uani 1 1 d . . . . .
H7 H -0.241474 0.555281 0.789673 0.037 Uiso 1 1 calc R U . . .
C8 C -0.0773(3) 0.5864(2) 0.6561(2) 0.0282(5) Uani 1 1 d . . . . .
C9 C -0.0618(3) 0.6602(2) 0.5373(2) 0.0306(5) Uani 1 1 d . . . . .
H9 H 0.039702 0.653778 0.500647 0.037 Uiso 1 1 calc R U . . .
C10 C -0.2016(3) 0.7437(2) 0.4748(2) 0.0282(5) Uani 1 1 d . . . . .
C11 C -0.2105(3) 0.8310(2) 0.3490(2) 0.0295(5) Uani 1 1 d . . . . .
C12 C -0.0746(3) 0.8490(3) 0.2780(2) 0.0373(6) Uani 1 1 d . . . . .
C13 C -0.0988(4) 0.9327(3) 0.1614(2) 0.0449(7) Uani 1 1 d . . . . .
C14 C -0.2580(4) 0.9953(3) 0.1198(2) 0.0436(6) Uani 1 1 d . . . . .
H14 H -0.276907 1.050421 0.041351 0.052 Uiso 1 1 calc R U . . .
C15 C -0.3892(3) 0.9750(3) 0.1963(2) 0.0405(6) Uani 1 1 d . . . . .
H15 H -0.496297 1.018299 0.168205 0.049 Uiso 1 1 calc R U . . .
C16 C 0.0638(3) 0.4940(2) 0.7282(2) 0.0305(5) Uani 1 1 d . . . . .
C17 C 0.1993(3) 0.3524(2) 0.8859(2) 0.0328(5) Uani 1 1 d . . . . .
C19 C 0.3267(3) 0.3602(2) 0.8114(2) 0.0346(5) Uani 1 1 d . . . . .
H19 H 0.434527 0.314482 0.831551 0.042 Uiso 1 1 calc R U . . .
O1 O -0.2518(3) 1.2681(3) -0.1150(2) 0.0706(7) Uani 1 1 d G . . . .
H1A H -0.170358 1.313345 -0.120593 0.106 Uiso 1 1 d G U . . .
H1B H -0.272258 1.272541 -0.185179 0.106 Uiso 1 1 d G U . . .
H12 H 0.027(3) 0.820(2) 0.301(2) 0.029(7) Uiso 1 1 d . . . . .
H13 H 0.000(4) 0.947(3) 0.113(3) 0.053(9) Uiso 1 1 d . . . . .

loop_
_atom_site_aniso_label
_atom_site_aniso_U_11
_atom_site_aniso_U_22
_atom_site_aniso_U_33
_atom_site_aniso_U_23
_atom_site_aniso_U_13
_atom_site_aniso_U_12
Br1 0.04461(16) 0.05732(19) 0.02777(14) -0.00136(12) -0.00416(11) 0.00660(13)
Cu1 0.02405(15) 0.03162(16) 0.03029(16) -0.00556(12) -0.00248(11) 0.00309(11)
Cl1 0.0343(3) 0.0428(3) 0.0407(4) -0.0165(3) 0.0017(3) -0.0045(3)
Cl2 0.0374(3) 0.0357(3) 0.0517(4) -0.0054(3) -0.0061(3) 0.0101(3)
S1 0.0285(3) 0.0341(3) 0.0297(3) -0.0058(3) 0.0018(2) 0.0018(2)
N1 0.0248(9) 0.0340(11) 0.0331(11) -0.0120(9) 0.0005(8) 0.0006(8)
N2 0.0237(9) 0.0315(10) 0.0265(10) -0.0085(8) -0.0008(7) 0.0002(8)
N3 0.0280(10) 0.0320(11) 0.0288(11) -0.0033(9) -0.0028(8) 0.0013(8)
N4 0.0259(10) 0.0382(11) 0.0252(10) -0.0074(9) -0.0028(8) 0.0062(8)
C1 0.0275(12) 0.0415(14) 0.0447(15) -0.0183(12) 0.0013(11) 0.0030(10)
C2 0.0303(13) 0.0531(17) 0.0499(17) -0.0254(14) 0.0091(12) -0.0008(12)
C3 0.0409(15) 0.0623(18) 0.0366(15) -0.0228(14) 0.0104(12) -0.0052(13)
C4 0.0340(13) 0.0509(16) 0.0283(13) -0.0142(12) 0.0008(10) 0.0004(11)
C5 0.0259(11) 0.0328(12) 0.0315(12) -0.0132(10) 0.0001(9) -0.0011(9)
C6 0.0271(11) 0.0292(12) 0.0278(12) -0.0093(10) -0.0008(9) -0.0012(9)
C7 0.0298(11) 0.0317(12) 0.0259(12) -0.0054(10) -0.0015(9) -0.0001(10)
C8 0.0269(11) 0.0288(12) 0.0260(12) -0.0082(10) -0.0022(9) 0.0026(9)
C9 0.0254(11) 0.0338(12) 0.0299(12) -0.0095(10) 0.0003(9) 0.0008(9)
C10 0.0267(11) 0.0294(12) 0.0267(12) -0.0079(10) -0.0008(9) -0.0033(9)
C11 0.0301(11) 0.0270(11) 0.0278(12) -0.0062(10) -0.0015(9) -0.0001(9)
C12 0.0346(14) 0.0387(14) 0.0329(14) -0.0069(11) 0.0012(11) -0.0006(11)
C13 0.0468(16) 0.0463(16) 0.0348(15) -0.0054(12) 0.0111(12) -0.0079(13)
C14 0.0536(17) 0.0386(14) 0.0268(13) 0.0004(11) 0.0022(12) 0.0020(12)
C15 0.0388(14) 0.0358(14) 0.0349(14) -0.0007(11) -0.0055(11) 0.0051(11)
C16 0.0280(11) 0.0312(12) 0.0301(12) -0.0098(10) -0.0003(9) 0.0009(9)
C17 0.0309(12) 0.0344(13) 0.0279(12) -0.0069(10) -0.0040(9) 0.0035(10)
C19 0.0307(12) 0.0327(13) 0.0329(13) -0.0053(10) -0.0032(10) 0.0055(10)
O1 0.0555(14) 0.0940(19) 0.0448(13) -0.0014(13) 0.0057(11) -0.0149(13)

loop_
_atom_type_symbol
_atom_type_description
_atom_type_scat_dispersion_real
_atom_type_scat_dispersion_imag
_atom_type_scat_source
C C 0.0033 0.0016 'International Tables Vol C Tables 4.2.6.8 and 6.1.1.4'
H H 0.0000 0.0000 'International Tables Vol C Tables 4.2.6.8 and 6.1.1.4'
Br Br -0.2901 2.4595 'International Tables Vol C Tables 4.2.6.8 and 6.1.1.4'
Cl Cl 0.1484 0.1585 'International Tables Vol C Tables 4.2.6.8 and 6.1.1.4'
Cu Cu 0.3201 1.2651 'International Tables Vol C Tables 4.2.6.8 and 6.1.1.4'
N N 0.0061 0.0033 'International Tables Vol C Tables 4.2.6.8 and 6.1.1.4'
O O 0.0106 0.0060 'International Tables Vol C Tables 4.2.6.8 and 6.1.1.4'
S S 0.1246 0.1234 'International Tables Vol C Tables 4.2.6.8 and 6.1.1.4'

loop_
_geom_angle_atom_site_label_1
_geom_angle_atom_site_label_2
_geom_angle_atom_site_label_3
_geom_angle
_geom_angle_site_symmetry_1
_geom_angle_site_symmetry_3
_geom_angle_publ_flag
Cl2 Cu1 Cl1 102.83(3) . . ?
N1 Cu1 Cl1 96.06(6) . . ?
N1 Cu1 Cl2 98.29(6) . . ?
N2 Cu1 Cl1 97.14(6) . . ?
N2 Cu1 Cl2 160.03(6) . . ?
N2 Cu1 N1 79.14(8) . . ?
N2 Cu1 N3 79.10(8) . . ?
N3 Cu1 Cl1 96.54(6) . . ?
N3 Cu1 Cl2 98.70(6) . . ?
N3 Cu1 N1 156.01(8) . . ?
C19 S1 C16 89.56(12) . . ?
C1 N1 Cu1 127.11(17) . . ?
C1 N1 C5 118.2(2) . . ?
C5 N1 Cu1 114.55(15) . . ?
C6 N2 Cu1 119.17(15) . . ?
C6 N2 C10 121.29(19) . . ?
C10 N2 Cu1 119.45(15) . . ?
C11 N3 Cu1 114.99(15) . . ?
C15 N3 Cu1 126.72(17) . . ?
C15 N3 C11 118.3(2) . . ?
C16 N4 C17 109.0(2) . . ?
N1 C1 H1 118.8 . . ?
N1 C1 C2 122.5(2) . . ?
C2 C1 H1 118.8 . . ?
C1 C2 H2 120.4 . . ?
C3 C2 C1 119.2(2) . . ?
C3 C2 H2 120.4 . . ?
C2 C3 H3 120.4 . . ?
C2 C3 C4 119.2(3) . . ?
C4 C3 H3 120.4 . . ?
C3 C4 H4 120.5 . . ?
C5 C4 C3 119.0(2) . . ?
C5 C4 H4 120.5 . . ?
N1 C5 C4 121.9(2) . . ?
N1 C5 C6 113.5(2) . . ?
C4 C5 C6 124.6(2) . . ?
N2 C6 C5 112.95(19) . . ?
N2 C6 C7 121.1(2) . . ?
C7 C6 C5 126.0(2) . . ?
C6 C7 H7 120.6 . . ?
C6 C7 C8 118.8(2) . . ?
C8 C7 H7 120.6 . . ?
C7 C8 C16 118.7(2) . . ?
C9 C8 C7 119.5(2) . . ?
C9 C8 C16 121.8(2) . . ?
C8 C9 H9 120.8 . . ?
C10 C9 C8 118.4(2) . . ?
C10 C9 H9 120.8 . . ?
N2 C10 C9 120.9(2) . . ?
N2 C10 C11 112.41(19) . . ?
C9 C10 C11 126.7(2) . . ?
N3 C11 C10 113.7(2) . . ?
N3 C11 C12 122.2(2) . . ?
C12 C11 C10 124.1(2) . . ?
C11 C12 C13 118.9(2) . . ?
C11 C12 H12 125.0(18) . . ?
C13 C12 H12 115.8(18) . . ?
C12 C13 H13 117.9(18) . . ?
C14 C13 C12 119.3(3) . . ?
C14 C13 H13 122.7(18) . . ?
C13 C14 H14 120.5 . . ?
C13 C14 C15 119.1(2) . . ?
C15 C14 H14 120.5 . . ?
N3 C15 C14 122.2(2) . . ?
N3 C15 H15 118.9 . . ?
C14 C15 H15 118.9 . . ?
N4 C16 S1 114.72(17) . . ?
N4 C16 C8 121.6(2) . . ?
C8 C16 S1 123.66(18) . . ?
N4 C17 Br1 118.42(18) . . ?
C19 C17 Br1 124.05(18) . . ?
C19 C17 N4 117.5(2) . . ?
S1 C19 H19 125.4 . . ?
C17 C19 S1 109.19(18) . . ?
C17 C19 H19 125.4 . . ?
H1A O1 H1B 104.5 . . ?

loop_
_geom_bond_atom_site_label_1
_geom_bond_atom_site_label_2
_geom_bond_distance
_geom_bond_site_symmetry_2
_geom_bond_publ_flag
Br1 C17 1.890(2) . ?
Cu1 Cl1 2.5089(9) . ?
Cu1 Cl2 2.2380(8) . ?
Cu1 N1 2.045(2) . ?
Cu1 N2 1.9496(18) . ?
Cu1 N3 2.039(2) . ?
S1 C16 1.721(2) . ?
S1 C19 1.703(2) . ?
N1 C1 1.340(3) . ?
N1 C5 1.364(3) . ?
N2 C6 1.335(3) . ?
N2 C10 1.341(3) . ?
N3 C11 1.360(3) . ?
N3 C15 1.339(3) . ?
N4 C16 1.317(3) . ?
N4 C17 1.359(3) . ?
C1 H1 0.9300 . ?
C1 C2 1.378(4) . ?
C2 H2 0.9300 . ?
C2 C3 1.377(4) . ?
C3 H3 0.9300 . ?
C3 C4 1.388(4) . ?
C4 H4 0.9300 . ?
C4 C5 1.375(3) . ?
C5 C6 1.481(3) . ?
C6 C7 1.375(3) . ?
C7 H7 0.9300 . ?
C7 C8 1.401(3) . ?
C8 C9 1.393(3) . ?
C8 C16 1.473(3) . ?
C9 H9 0.9300 . ?
C9 C10 1.390(3) . ?
C10 C11 1.481(3) . ?
C11 C12 1.371(3) . ?
C12 C13 1.384(4) . ?
C12 H12 0.84(3) . ?
C13 C14 1.376(4) . ?
C13 H13 0.97(3) . ?
C14 H14 0.9300 . ?
C14 C15 1.381(4) . ?
C15 H15 0.9300 . ?
C17 C19 1.348(4) . ?
C19 H19 0.9300 . ?
O1 H1A 0.8502 . ?
O1 H1B 0.8499 . ?

loop_
_geom_torsion_atom_site_label_1
_geom_torsion_atom_site_label_2
_geom_torsion_atom_site_label_3
_geom_torsion_atom_site_label_4
_geom_torsion
_geom_torsion_site_symmetry_1
_geom_torsion_site_symmetry_2
_geom_torsion_site_symmetry_3
_geom_torsion_site_symmetry_4
_geom_torsion_publ_flag
Br1 C17 C19 S1 178.91(14) . . . . ?
Cu1 N1 C1 C2 176.01(19) . . . . ?
Cu1 N1 C5 C4 -176.72(19) . . . . ?
Cu1 N1 C5 C6 3.5(2) . . . . ?
Cu1 N2 C6 C5 -8.4(3) . . . . ?
Cu1 N2 C6 C7 173.24(17) . . . . ?
Cu1 N2 C10 C9 -173.25(17) . . . . ?
Cu1 N2 C10 C11 7.0(3) . . . . ?
Cu1 N3 C11 C10 0.3(3) . . . . ?
Cu1 N3 C11 C12 -178.66(19) . . . . ?
Cu1 N3 C15 C14 180.0(2) . . . . ?
N1 C1 C2 C3 0.7(4) . . . . ?
N1 C5 C6 N2 2.9(3) . . . . ?
N1 C5 C6 C7 -178.9(2) . . . . ?
N2 C6 C7 C8 0.6(4) . . . . ?
N2 C10 C11 N3 -4.4(3) . . . . ?
N2 C10 C11 C12 174.5(2) . . . . ?
N3 C11 C12 C13 -1.6(4) . . . . ?
N4 C17 C19 S1 0.0(3) . . . . ?
C1 N1 C5 C4 0.0(3) . . . . ?
C1 N1 C5 C6 -179.8(2) . . . . ?
C1 C2 C3 C4 -0.9(4) . . . . ?
C2 C3 C4 C5 0.7(4) . . . . ?
C3 C4 C5 N1 -0.2(4) . . . . ?
C3 C4 C5 C6 179.6(2) . . . . ?
C4 C5 C6 N2 -177.0(2) . . . . ?
C4 C5 C6 C7 1.3(4) . . . . ?
C5 N1 C1 C2 -0.2(4) . . . . ?
C5 C6 C7 C8 -177.5(2) . . . . ?
C6 N2 C10 C9 3.3(3) . . . . ?
C6 N2 C10 C11 -176.5(2) . . . . ?
C6 C7 C8 C9 2.1(3) . . . . ?
C6 C7 C8 C16 -178.9(2) . . . . ?
C7 C8 C9 C10 -2.1(3) . . . . ?
C7 C8 C16 S1 -179.21(18) . . . . ?
C7 C8 C16 N4 -0.3(3) . . . . ?
C8 C9 C10 N2 -0.5(3) . . . . ?
C8 C9 C10 C11 179.2(2) . . . . ?
C9 C8 C16 S1 -0.3(3) . . . . ?
C9 C8 C16 N4 178.6(2) . . . . ?
C9 C10 C11 N3 175.8(2) . . . . ?
C9 C10 C11 C12 -5.3(4) . . . . ?
C10 N2 C6 C5 175.0(2) . . . . ?
C10 N2 C6 C7 -3.3(3) . . . . ?
C10 C11 C12 C13 179.6(2) . . . . ?
C11 N3 C15 C14 -0.8(4) . . . . ?
C11 C12 C13 C14 -0.2(4) . . . . ?
C12 C13 C14 C15 1.3(4) . . . . ?
C13 C14 C15 N3 -0.8(4) . . . . ?
C15 N3 C11 C10 -179.0(2) . . . . ?
C15 N3 C11 C12 2.1(4) . . . . ?
C16 S1 C19 C17 0.3(2) . . . . ?
C16 N4 C17 Br1 -179.42(17) . . . . ?
C16 N4 C17 C19 -0.5(3) . . . . ?
C16 C8 C9 C10 179.0(2) . . . . ?
C17 N4 C16 S1 0.7(3) . . . . ?
C17 N4 C16 C8 -178.3(2) . . . . ?
C19 S1 C16 N4 -0.6(2) . . . . ?
C19 S1 C16 C8 178.4(2) . . . . ?
